data_2222117
loop_
_publ_author_name
'V\'icha, Robert'
'Ne\<cas, Marek'
'Kozubkov\'a, Zuzana'
'Pot\'a\<cek, Milan'

_publ_section_title
;
 [1-(1-Adamantylamino)ethylidene]oxonium methanesulfonate
;
_journal_coeditor_code PK2161
_journal_issue 6
_journal_name_full 'Acta Crystallographica Section E'
_journal_page_first o1307
_journal_paper_doi 10.1107/S1600536809017632
_journal_volume 65
_journal_year 2009
_chemical_formula_iupac 'C12 H20 N O +, C H3 S O3 -'
_chemical_formula_moiety 'C12 H20 N O +, C H3 O3 S -'
_chemical_formula_sum 'C13 H23 N O4 S'
_chemical_formula_weight 289.38
_chemical_melting_point 445
_chemical_name_systematic
;
[1-(1-Adamantylamino)ethylidene]oxonium methanesulfonate
;
_space_group_IT_number 61
_symmetry_cell_setting orthorhombic
_symmetry_space_group_name_Hall '-P 2ac 2ab'
_symmetry_space_group_name_H-M 'P b c a'
_atom_sites_solution_hydrogens geom
_atom_sites_solution_primary direct
_atom_sites_solution_secondary difmap
_audit_creation_method SHELXL-97
_cell_angle_alpha 90.00
_cell_angle_beta 90.00
_cell_angle_gamma 90.00
_cell_formula_units_Z 8
_cell_length_a 12.9848(7)
_cell_length_b 11.2625(6)
_cell_length_c 19.0037(10)
_cell_measurement_reflns_used 2454
_cell_measurement_temperature 120(2)
_cell_measurement_theta_max 25.00
_cell_measurement_theta_min 3.14
_cell_volume 2779.1(3)
_computing_cell_refinement 'Xcalibur (Oxford Diffraction, 2006)'
_computing_data_collection 'Xcalibur (Oxford Diffraction, 2006)'
_computing_data_reduction 'Xcalibur (Oxford Diffraction, 2006)'
_computing_molecular_graphics 'ORTEP-3 (Farrugia, 1997)'
_computing_publication_material 'SHELXL97 (Sheldrick, 2008)'
_computing_structure_refinement 'SHELXL97 (Sheldrick, 2008)'
_computing_structure_solution 'SHELXS97 (Sheldrick, 2008)'
_diffrn_ambient_temperature 120(2)
_diffrn_detector_area_resol_mean 0.06
_diffrn_measured_fraction_theta_full 0.999
_diffrn_measured_fraction_theta_max 0.999
_diffrn_measurement_device_type 'Kuma KM-4 CCD'
_diffrn_measurement_method \w
_diffrn_radiation_monochromator graphite
_diffrn_radiation_source 'fine-focus sealed tube'
_diffrn_radiation_type MoK\a
_diffrn_radiation_wavelength 0.71073
_diffrn_reflns_av_R_equivalents 0.0166
_diffrn_reflns_av_sigmaI/netI 0.0113
_diffrn_reflns_limit_h_max 14
_diffrn_reflns_limit_h_min -15
_diffrn_reflns_limit_k_max 13
_diffrn_reflns_limit_k_min -13
_diffrn_reflns_limit_l_max 22
_diffrn_reflns_limit_l_min -21
_diffrn_reflns_number 19453
_diffrn_reflns_theta_full 25.00
_diffrn_reflns_theta_max 25.00
_diffrn_reflns_theta_min 3.14
_diffrn_standards_number 0
_exptl_absorpt_coefficient_mu 0.243
_exptl_absorpt_correction_T_max 0.914
_exptl_absorpt_correction_T_min 0.824
_exptl_absorpt_correction_type multi-scan
_exptl_absorpt_process_details '(Xcalibur; Oxford Diffraction, 2006)'
_exptl_crystal_colour colourless
_exptl_crystal_density_diffrn 1.383
_exptl_crystal_density_method 'not measured'
_exptl_crystal_description block
_exptl_crystal_F_000 1248
_exptl_crystal_size_max 0.40
_exptl_crystal_size_mid 0.40
_exptl_crystal_size_min 0.35
_refine_diff_density_max 0.303
_refine_diff_density_min -0.470
_refine_ls_extinction_method none
_refine_ls_goodness_of_fit_ref 1.093
_refine_ls_hydrogen_treatment mixed
_refine_ls_matrix_type full
_refine_ls_number_parameters 180
_refine_ls_number_reflns 2454
_refine_ls_number_restraints 0
_refine_ls_restrained_S_all 1.093
_refine_ls_R_factor_all 0.0454
_refine_ls_R_factor_gt 0.0337
_refine_ls_shift/su_max 0.001
_refine_ls_shift/su_mean 0.000
_refine_ls_structure_factor_coef Fsqd
_refine_ls_weighting_details 'calc w=1/[\s^2^(Fo^2^)+(0.054P)^2^+1.529P] where P=(Fo^2^+2Fc^2^)/3'
_refine_ls_weighting_scheme calc
_refine_ls_wR_factor_gt 0.0913
_refine_ls_wR_factor_ref 0.1017
_reflns_number_gt 2000
_reflns_number_total 2454
_reflns_threshold_expression I>2\s(I)
_cod_data_source_file pk2161.cif
_cod_data_source_block I
_cod_database_code 2222117
_cod_database_fobs_code 2222117

loop_
_symmetry_equiv_pos_as_xyz
'x, y, z'
'-x+1/2, -y, z+1/2'
'-x, y+1/2, -z+1/2'
'x+1/2, -y+1/2, -z'
'-x, -y, -z'
'x-1/2, y, -z-1/2'
'x, -y-1/2, z-1/2'
'-x-1/2, y-1/2, z'

loop_
_atom_site_type_symbol
_atom_site_label
_atom_site_fract_x
_atom_site_fract_y
_atom_site_fract_z
_atom_site_U_iso_or_equiv
_atom_site_adp_type
_atom_site_calc_flag
_atom_site_refinement_flags
_atom_site_occupancy
_atom_site_disorder_assembly
_atom_site_disorder_group
C C1 -0.09044(13) 0.28700(14) 0.34406(9) 0.0181(4) Uani d . 1 . .
C C2 -0.00380(13) 0.22857(15) 0.30176(9) 0.0195(4) Uani d . 1 . .
H H2A 0.0621 0.2698 0.3111 0.023 Uiso calc R 1 . .
H H2B 0.0038 0.1445 0.3162 0.023 Uiso calc R 1 . .
C C3 -0.10319(14) 0.41701(15) 0.32215(9) 0.0201(4) Uani d . 1 . .
H H3A -0.1594 0.4541 0.3496 0.024 Uiso calc R 1 . .
H H3B -0.0388 0.4613 0.3317 0.024 Uiso calc R 1 . .
C C4 -0.19133(14) 0.22087(16) 0.33012(9) 0.0229(4) Uani d . 1 . .
H H4A -0.1846 0.1370 0.3451 0.027 Uiso calc R 1 . .
H H4B -0.2477 0.2576 0.3576 0.027 Uiso calc R 1 . .
C C5 -0.21663(15) 0.22635(17) 0.25177(10) 0.0251(4) Uani d . 1 . .
H H5 -0.2824 0.1828 0.2427 0.030 Uiso calc R 1 . .
C C6 -0.13002(15) 0.16913(16) 0.20928(10) 0.0262(4) Uani d . 1 . .
H H6A -0.1467 0.1724 0.1585 0.031 Uiso calc R 1 . .
H H6B -0.1225 0.0847 0.2230 0.031 Uiso calc R 1 . .
C C7 -0.02922(14) 0.23530(16) 0.22322(10) 0.0225(4) Uani d . 1 . .
H H7 0.0276 0.1979 0.1954 0.027 Uiso calc R 1 . .
C C8 -0.04113(14) 0.36523(15) 0.20149(9) 0.0224(4) Uani d . 1 . .
H H8A -0.0567 0.3702 0.1506 0.027 Uiso calc R 1 . .
H H8B 0.0240 0.4084 0.2103 0.027 Uiso calc R 1 . .
C C9 -0.12838(13) 0.42199(15) 0.24371(9) 0.0213(4) Uani d . 1 . .
H H9 -0.1362 0.5068 0.2291 0.026 Uiso calc R 1 . .
C C10 -0.22900(14) 0.35595(17) 0.22953(10) 0.0256(4) Uani d . 1 . .
H H10A -0.2461 0.3603 0.1788 0.031 Uiso calc R 1 . .
H H10B -0.2858 0.3932 0.2564 0.031 Uiso calc R 1 . .
C C11 0.00322(13) 0.32640(15) 0.45588(9) 0.0211(4) Uani d . 1 . .
C C12 0.01287(15) 0.30548(18) 0.53284(10) 0.0271(4) Uani d . 1 . .
H H12A 0.0762 0.2609 0.5424 0.041 Uiso calc R 1 . .
H H12B -0.0467 0.2599 0.5495 0.041 Uiso calc R 1 . .
H H12C 0.0155 0.3819 0.5575 0.041 Uiso calc R 1 . .
N N1 -0.06903(11) 0.27539(13) 0.42026(8) 0.0195(3) Uani d . 1 . .
H H1 -0.1102(15) 0.2308(18) 0.4446(11) 0.023 Uiso d . 1 . .
O O1 0.06855(10) 0.39456(12) 0.42407(6) 0.0268(3) Uani d . 1 . .
H H2 0.1158(17) 0.436(2) 0.4560(12) 0.040 Uiso d . 1 . .
S S1 0.29158(4) 0.49446(4) 0.50332(2) 0.02087(16) Uani d . 1 . .
O O2 0.17962(12) 0.51334(12) 0.50208(7) 0.0302(3) Uani d . 1 . .
O O3 0.31512(12) 0.37147(12) 0.48779(7) 0.0342(4) Uani d . 1 . .
O O4 0.33796(11) 0.54034(13) 0.56618(7) 0.0357(4) Uani d . 1 . .
C C13 0.33885(17) 0.57840(19) 0.43323(10) 0.0356(5) Uani d . 1 . .
H H13A 0.3191 0.6617 0.4396 0.053 Uiso calc R 1 . .
H H13B 0.3099 0.5485 0.3890 0.053 Uiso calc R 1 . .
H H13C 0.4141 0.5721 0.4318 0.053 Uiso calc R 1 . .

loop_
_atom_site_aniso_label
_atom_site_aniso_U_11
_atom_site_aniso_U_22
_atom_site_aniso_U_33
_atom_site_aniso_U_12
_atom_site_aniso_U_13
_atom_site_aniso_U_23
C1 0.0179(9) 0.0183(8) 0.0179(9) 0.0002(7) 0.0006(7) 0.0014(7)
C2 0.0182(9) 0.0204(9) 0.0201(9) 0.0034(7) -0.0005(7) -0.0017(7)
C3 0.0235(9) 0.0163(8) 0.0206(9) 0.0009(7) 0.0028(7) -0.0011(7)
C4 0.0213(9) 0.0212(9) 0.0261(10) -0.0034(7) -0.0001(7) 0.0048(7)
C5 0.0213(9) 0.0250(10) 0.0289(10) -0.0074(8) -0.0056(7) 0.0029(8)
C6 0.0341(11) 0.0185(9) 0.0259(10) -0.0019(8) -0.0061(8) -0.0019(7)
C7 0.0250(9) 0.0230(9) 0.0195(9) 0.0043(8) -0.0002(7) -0.0037(7)
C8 0.0238(9) 0.0260(9) 0.0176(9) -0.0027(8) -0.0004(7) 0.0002(7)
C9 0.0254(9) 0.0150(8) 0.0236(9) 0.0005(7) -0.0008(7) 0.0027(7)
C10 0.0209(9) 0.0281(10) 0.0277(10) 0.0022(8) -0.0044(8) 0.0042(8)
C11 0.0207(9) 0.0209(9) 0.0216(9) 0.0041(7) 0.0029(7) -0.0015(7)
C12 0.0311(11) 0.0299(10) 0.0202(10) 0.0010(8) -0.0021(8) 0.0001(8)
N1 0.0214(8) 0.0187(7) 0.0183(8) -0.0001(6) 0.0022(6) 0.0015(6)
O1 0.0257(7) 0.0330(7) 0.0216(7) -0.0080(6) -0.0009(5) -0.0008(6)
S1 0.0221(3) 0.0229(3) 0.0175(3) -0.00163(17) -0.00125(16) 0.00108(17)
O2 0.0240(7) 0.0328(8) 0.0337(8) -0.0003(6) 0.0006(5) -0.0114(6)
O3 0.0433(9) 0.0270(8) 0.0323(8) 0.0092(6) -0.0058(6) 0.0028(6)
O4 0.0406(8) 0.0440(8) 0.0226(7) -0.0109(7) -0.0093(6) 0.0014(6)
C13 0.0489(13) 0.0353(11) 0.0227(10) -0.0117(10) 0.0030(9) 0.0021(8)

loop_
_atom_type_symbol
_atom_type_description
_atom_type_scat_dispersion_real
_atom_type_scat_dispersion_imag
_atom_type_scat_source
C C 0.0033 0.0016 'International Tables Vol C Tables 4.2.6.8 and 6.1.1.4'
H H 0.0000 0.0000 'International Tables Vol C Tables 4.2.6.8 and 6.1.1.4'
N N 0.0061 0.0033 'International Tables Vol C Tables 4.2.6.8 and 6.1.1.4'
O O 0.0106 0.0060 'International Tables Vol C Tables 4.2.6.8 and 6.1.1.4'
S S 0.1246 0.1234 'International Tables Vol C Tables 4.2.6.8 and 6.1.1.4'

loop_
_geom_angle_atom_site_label_1
_geom_angle_atom_site_label_2
_geom_angle_atom_site_label_3
_geom_angle_site_symmetry_1
_geom_angle_site_symmetry_3
_geom_angle
_geom_angle_publ_flag
N1 C1 C4 . . 106.69(13) ?
N1 C1 C3 . . 111.76(14) ?
C4 C1 C3 . . 109.01(14) ?
N1 C1 C2 . . 109.73(14) ?
C4 C1 C2 . . 109.20(14) ?
C3 C1 C2 . . 110.34(14) ?
C7 C2 C1 . . 109.40(14) ?
C7 C2 H2A . . 109.8 ?
C1 C2 H2A . . 109.8 ?
C7 C2 H2B . . 109.8 ?
C1 C2 H2B . . 109.8 ?
H2A C2 H2B . . 108.2 ?
C9 C3 C1 . . 108.89(14) ?
C9 C3 H3A . . 109.9 ?
C1 C3 H3A . . 109.9 ?
C9 C3 H3B . . 109.9 ?
C1 C3 H3B . . 109.9 ?
H3A C3 H3B . . 108.3 ?
C5 C4 C1 . . 109.48(14) ?
C5 C4 H4A . . 109.8 ?
C1 C4 H4A . . 109.8 ?
C5 C4 H4B . . 109.8 ?
C1 C4 H4B . . 109.8 ?
H4A C4 H4B . . 108.2 ?
C4 C5 C6 . . 109.89(15) ?
C4 C5 C10 . . 109.34(15) ?
C6 C5 C10 . . 109.53(15) ?
C4 C5 H5 . . 109.4 ?
C6 C5 H5 . . 109.4 ?
C10 C5 H5 . . 109.4 ?
C5 C6 C7 . . 109.45(14) ?
C5 C6 H6A . . 109.8 ?
C7 C6 H6A . . 109.8 ?
C5 C6 H6B . . 109.8 ?
C7 C6 H6B . . 109.8 ?
H6A C6 H6B . . 108.2 ?
C8 C7 C6 . . 109.47(15) ?
C8 C7 C2 . . 109.44(14) ?
C6 C7 C2 . . 109.23(15) ?
C8 C7 H7 . . 109.6 ?
C6 C7 H7 . . 109.6 ?
C2 C7 H7 . . 109.6 ?
C7 C8 C9 . . 109.49(14) ?
C7 C8 H8A . . 109.8 ?
C9 C8 H8A . . 109.8 ?
C7 C8 H8B . . 109.8 ?
C9 C8 H8B . . 109.8 ?
H8A C8 H8B . . 108.2 ?
C3 C9 C10 . . 109.73(14) ?
C3 C9 C8 . . 109.77(14) ?
C10 C9 C8 . . 109.74(14) ?
C3 C9 H9 . . 109.2 ?
C10 C9 H9 . . 109.2 ?
C8 C9 H9 . . 109.2 ?
C9 C10 C5 . . 109.05(14) ?
C9 C10 H10A . . 109.9 ?
C5 C10 H10A . . 109.9 ?
C9 C10 H10B . . 109.9 ?
C5 C10 H10B . . 109.9 ?
H10A C10 H10B . . 108.3 ?
N1 C11 O1 . . 119.67(16) ?
N1 C11 C12 . . 120.42(16) ?
O1 C11 C12 . . 119.90(16) ?
C11 C12 H12A . . 109.5 ?
C11 C12 H12B . . 109.5 ?
H12A C12 H12B . . 109.5 ?
C11 C12 H12C . . 109.5 ?
H12A C12 H12C . . 109.5 ?
H12B C12 H12C . . 109.5 ?
C11 N1 C1 . . 127.58(15) ?
C11 N1 H1 . . 115.2(14) ?
C1 N1 H1 . . 117.2(14) ?
C11 O1 H2 . . 113.8(13) ?
O4 S1 O3 . . 115.18(9) ?
O4 S1 O2 . . 112.12(8) ?
O3 S1 O2 . . 110.11(8) ?
O4 S1 C13 . . 107.03(9) ?
O3 S1 C13 . . 106.76(9) ?
O2 S1 C13 . . 104.92(10) ?
S1 C13 H13A . . 109.5 ?
S1 C13 H13B . . 109.5 ?
H13A C13 H13B . . 109.5 ?
S1 C13 H13C . . 109.5 ?
H13A C13 H13C . . 109.5 ?
H13B C13 H13C . . 109.5 ?

loop_
_geom_bond_atom_site_label_1
_geom_bond_atom_site_label_2
_geom_bond_site_symmetry_2
_geom_bond_distance
_geom_bond_publ_flag
C1 N1 . 1.480(2) ?
C1 C4 . 1.530(2) ?
C1 C3 . 1.531(2) ?
C1 C2 . 1.531(2) ?
C2 C7 . 1.530(3) ?
C2 H2A . 0.9900 ?
C2 H2B . 0.9900 ?
C3 C9 . 1.527(2) ?
C3 H3A . 0.9900 ?
C3 H3B . 0.9900 ?
C4 C5 . 1.526(3) ?
C4 H4A . 0.9900 ?
C4 H4B . 0.9900 ?
C5 C6 . 1.527(3) ?
C5 C10 . 1.528(2) ?
C5 H5 . 1.0000 ?
C6 C7 . 1.529(3) ?
C6 H6A . 0.9900 ?
C6 H6B . 0.9900 ?
C7 C8 . 1.528(2) ?
C7 H7 . 1.0000 ?
C8 C9 . 1.528(2) ?
C8 H8A . 0.9900 ?
C8 H8B . 0.9900 ?
C9 C10 . 1.527(2) ?
C9 H9 . 1.0000 ?
C10 H10A . 0.9900 ?
C10 H10B . 0.9900 ?
C11 N1 . 1.292(2) ?
C11 O1 . 1.294(2) ?
C11 C12 . 1.487(3) ?
C12 H12A . 0.9800 ?
C12 H12B . 0.9800 ?
C12 H12C . 0.9800 ?
N1 H1 . 0.87(2) ?
O1 H2 . 0.98(2) ?
S1 O4 . 1.4343(14) ?
S1 O3 . 1.4489(14) ?
S1 O2 . 1.4695(15) ?
S1 C13 . 1.7448(19) ?
C13 H13A . 0.9800 ?
C13 H13B . 0.9800 ?
C13 H13C . 0.9800 ?

loop_
_geom_hbond_atom_site_label_D
_geom_hbond_atom_site_label_H
_geom_hbond_atom_site_label_A
_geom_hbond_site_symmetry_A
_geom_hbond_distance_DH
_geom_hbond_distance_HA
_geom_hbond_distance_DA
_geom_hbond_angle_DHA
N1 H1 O3 4_456 0.87(2) 1.98(2) 2.838(2) 170.1(19)
O1 H2 O2 . 0.98(2) 1.49(2) 2.4632(18) 173(2)
